data_2006152
loop_
_publ_author_name
'Boldyreva, Elena V.'
'Kivikoski, Jussi'
'Howard, J. A. K.'

_publ_section_title
;
 Pentaamminenitrocobalt(III) Dichloride and Dibromide at 290K and 150K
;
_journal_issue 5
_journal_name_full 'Acta Crystallographica Section C'
_journal_page_first 523
_journal_page_last 526
_journal_paper_doi 10.1107/S0108270196014205
_journal_volume 53
_journal_year 1997
_chemical_formula_iupac '[Co (N O2) (N H3)5] Cl2'
_chemical_formula_moiety 'H15 Cl2 Co N6 O2'
_chemical_formula_sum 'Cl2 Co H15 N6 O2'
_chemical_formula_weight 261.01
_chemical_name_systematic 'nitropentaammine Co(III) chloride'
_space_group_IT_number 15
_symmetry_cell_setting monoclinic
_symmetry_space_group_name_Hall '-C 2yc'
_symmetry_space_group_name_H-M 'C 1 2/c 1'
_audit_creation_method SHELXL
_cell_angle_alpha 90.00
_cell_angle_beta 95.050(10)
_cell_angle_gamma 90.00
_cell_formula_units_Z 4
_cell_length_a 10.338(2)
_cell_length_b 8.687(2)
_cell_length_c 10.756(2)
_cell_measurement_reflns_used 25
_cell_measurement_temperature 290
_cell_measurement_theta_max 24.995
_cell_measurement_theta_min 24.695
_cell_volume 962.2(3)
_computing_cell_refinement 'MSC/AFC Diffractometer Control Software'
_computing_data_collection
;
MSC/AFC Diffractometer Control Software (Molecular Structure Corporation,
1988)
;
_computing_data_reduction 'TEXSAN (Molecular Structure Corporation, 1989)'
_computing_molecular_graphics 'SHELXTL-Plus (Sheldrick, 1989)'
_computing_publication_material SHELXL93
_computing_structure_refinement 'SHELXL93  (Sheldrick, 1993)'
_computing_structure_solution 'SHELXS86 (Sheldrick, 1990)'
_diffrn_ambient_temperature 290
_diffrn_measurement_device 'Rigaku AFC6S 4-circle diffractometer'
_diffrn_measurement_method '\w/2\q scans'
_diffrn_radiation_monochromator graphite
_diffrn_radiation_source 'fine-focus sealed tube'
_diffrn_radiation_type MoK\a
_diffrn_radiation_wavelength 0.71073
_diffrn_reflns_av_R_equivalents 0.02
_diffrn_reflns_av_sigmaI/netI 0.0266
_diffrn_reflns_limit_h_max 14
_diffrn_reflns_limit_h_min -14
_diffrn_reflns_limit_k_max 11
_diffrn_reflns_limit_k_min 0
_diffrn_reflns_limit_l_max 14
_diffrn_reflns_limit_l_min -14
_diffrn_reflns_number 2469
_diffrn_reflns_theta_max 27.97
_diffrn_reflns_theta_min 3.07
_diffrn_standards_decay_% none
_diffrn_standards_interval_count 150
_diffrn_standards_number 3
_exptl_absorpt_coefficient_mu 2.31
_exptl_absorpt_correction_T_max 0.5383
_exptl_absorpt_correction_T_min 0.3908
_exptl_absorpt_correction_type 'analytical (de Meulenauer, & Tompa, 1965)'
_exptl_crystal_colour ruby
_exptl_crystal_density_diffrn 1.802
_exptl_crystal_density_meas ?
_exptl_crystal_description 'distorted cuboctahedron'
_exptl_crystal_F_000 536
_exptl_crystal_size_max 0.5
_exptl_crystal_size_mid 0.45
_exptl_crystal_size_min 0.4
_refine_diff_density_max 0.223
_refine_diff_density_min -0.264
_refine_ls_extinction_coef 0.0635(17)
_refine_ls_extinction_method SHELXL
_refine_ls_goodness_of_fit_all 0.984
_refine_ls_goodness_of_fit_obs 0.994
_refine_ls_hydrogen_treatment refall
_refine_ls_matrix_type full
_refine_ls_number_parameters 59
_refine_ls_number_reflns 1163
_refine_ls_number_restraints 0
_refine_ls_restrained_S_all 0.984
_refine_ls_restrained_S_obs 0.994
_refine_ls_R_factor_all 0.0208
_refine_ls_R_factor_obs .0175
_refine_ls_shift/esd_max -0.005
_refine_ls_shift/esd_mean 0.000
_refine_ls_structure_factor_coef Fsqd
_refine_ls_weighting_details 'w = 1/[\s^2^(Fo^2^)+(0.0220P)^2^+0.8015P] where P=(Fo^2^+2Fc^2^)/3'
_refine_ls_weighting_scheme calc
_refine_ls_wR_factor_all 0.0479
_refine_ls_wR_factor_obs .0464
_reflns_number_observed 1074
_reflns_number_total 1163
_reflns_observed_criterion >2sigma(I)
_cod_data_source_file sk1068.cif
_cod_data_source_block cocl2rt
_cod_depositor_comments
;
The following automatic conversions were performed:

'_exptl_crystal_density_meas' value 'not measured' was changed to '?'
- the value is perceived as not measured.

Automatic conversion script
Id: cif_fix_values 3008 2015-01-20 13:52:24Z robertas 

The following automatic conversions were performed:

'_refine_ls_weighting_scheme' value 'calc w =
1/[\s^2^(Fo^2^)+(0.0220P)^2^+0.8015P] where P=(Fo^2^+2Fc^2^)/3' was
changed to 'calc'. New tag '_refine_ls_weighting_details' was
created. The value of the new tag was set to 'w =
1/[\s^2^(Fo^2^)+(0.0220P)^2^+0.8015P] where P=(Fo^2^+2Fc^2^)/3'.

Automatic conversion script
Id: cif_fix_values 3143 2015-03-26 13:38:13Z robertas 
;
_cod_original_sg_symbol_H-M 'C 2/c'
_cod_database_code 2006152

loop_
_symmetry_equiv_pos_as_xyz
'x, y, z'
'-x, y, -z+1/2'
'x+1/2, y+1/2, z'
'-x+1/2, y+1/2, -z+1/2'
'-x, -y, -z'
'x, -y, z-1/2'
'-x+1/2, -y+1/2, -z'
'x+1/2, -y+1/2, z-1/2'

loop_
_atom_site_aniso_label
_atom_site_aniso_U_11
_atom_site_aniso_U_22
_atom_site_aniso_U_33
_atom_site_aniso_U_12
_atom_site_aniso_U_13
_atom_site_aniso_U_23
Co1 .02051(15) .0203(2) .01572(14) .000 .00055(8) .000
Cl1 .0330(2) .0349(2) .0293(2) .00328(14) .00295(14) -.00120(14)
N3 .0391(7) .0315(7) .0196(5) -.0019(5) .0002(5) .0008(5)
N4 .0277(8) .0258(8) .0202(8) .000 .0009(6) .000
N2 .0255(6) .0392(8) .0373(7) .0037(5) .0024(5) -.0056(6)
N1 .0490(11) .0256(9) .0299(9) .000 -.0019(8) .000
O1 .0535(7) .0333(6) .0445(7) .0094(6) .0181(6) -.0052(5)

loop_
_atom_site_label
_atom_site_fract_x
_atom_site_fract_y
_atom_site_fract_z
_atom_site_U_iso_or_equiv
_atom_site_thermal_displace_type
_atom_site_calc_flag
_atom_site_refinement_flags
_atom_site_occupancy
_atom_site_disorder_group
_atom_site_type_symbol
Co1 .0000 .28552(3) .2500 .01892(11) Uani d S 1 . Co
Cl1 .20751(4) .01613(5) .01368(3) .03235(12) Uani d . 1 . Cl
N3 .01826(14) .2880(2) .43265(11) .0302(3) Uani d . 1 . N
H3A .0455(13) .2041(13) .4588(4) .045 Uiso calc R 1 . H
H3B -.0528(11) .3051(15) .4587(4) .045 Uiso calc R 1 . H
H3C .0697(12) .3560(15) .4572(4) .045 Uiso calc R 1 . H
N4 .0000 .5071(2) .2500 .0247(3) Uani d S 1 . N
N2 .18915(13) .2874(2) .24672(14) .0340(3) Uani d . 1 . N
H2A .2148(4) .2001(13) .2346(15) .051 Uiso calc R 1 . H
H2B .2227(5) .3190(18) .3136(11) .051 Uiso calc R 1 . H
H2C .2089(3) .3440(17) .1906(12) .051 Uiso calc R 1 . H
N1 .0000 .0566(2) .2500 .0351(4) Uani d S 1 . N
H1A .043(8) .0253(8) .312(5) .053 Uiso calc PR .50 . H
H1B .032(9) .0253(8) .188(5) .053 Uiso calc PR .50 . H
H1C -.0744(19) .0253(8) .250(10) .053 Uiso calc PR .50 . H
O1 -.07315(13) .57829(15) .31376(12) .0429(3) Uani d . 1 . O

loop_
_atom_type_symbol
_atom_type_description
_atom_type_scat_dispersion_real
_atom_type_scat_dispersion_imag
_atom_type_scat_source
N N 0.0061 0.0033 'International Tables Vol C Tables 4.2.6.8 and 6.1.1.4'
H H 0.0000 0.0000 'International Tables Vol C Tables 4.2.6.8 and 6.1.1.4'
O O 0.0106 0.0060 'International Tables Vol C Tables 4.2.6.8 and 6.1.1.4'
Cl Cl 0.1484 0.1585 'International Tables Vol C Tables 4.2.6.8 and 6.1.1.4'
Co Co 0.3494 0.9721 'International Tables Vol C Tables 4.2.6.8 and 6.1.1.4'

loop_
_geom_angle_atom_site_label_1
_geom_angle_atom_site_label_2
_geom_angle_atom_site_label_3
_geom_angle_site_symmetry_1
_geom_angle_site_symmetry_3
_geom_angle
_geom_angle_publ_flag
N4 Co1 N3 . . 89.36(4) ?
N4 Co1 N3 . 2 89.36(4) ?
N3 Co1 N3 . 2 178.72(8) ?
N4 Co1 N2 . 2 89.52(4) ?
N3 Co1 N2 . 2 89.43(6) ?
N3 Co1 N2 2 2 90.56(6) ?
N4 Co1 N2 . . 89.52(4) ?
N3 Co1 N2 . . 90.56(6) ?
N3 Co1 N2 2 . 89.43(6) ?
N2 Co1 N2 2 . 179.03(8) ?
N4 Co1 N1 . . 180.0 ?
N3 Co1 N1 . . 90.64(4) ?
N3 Co1 N1 2 . 90.64(4) ?
N2 Co1 N1 2 . 90.48(4) ?
N2 Co1 N1 . . 90.48(4) ?
Co1 N3 H3A . . 109.47(4) ?
Co1 N3 H3B . . 109.47(4) ?
H3A N3 H3B . . 109.5 ?
Co1 N3 H3C . . 109.47(4) ?
H3A N3 H3C . . 109.5 ?
H3B N3 H3C . . 109.5 ?
O1 N4 O1 . 2 119.7(2) yes
O1 N4 Co1 . . 120.15(9) yes
O1 N4 Co1 2 . 120.15(9) ?
Co1 N2 H2A . . 109.47(4) ?
Co1 N2 H2B . . 109.47(4) ?
H2A N2 H2B . . 109.5 ?
Co1 N2 H2C . . 109.47(4) ?
H2A N2 H2C . . 109.5 ?
H2B N2 H2C . . 109.5 ?
Co1 N1 H1A . . 109.471(8) ?
Co1 N1 H1B . . 109.471(12) ?
H1A N1 H1B . . 109.5 ?
Co1 N1 H1C . . 109.471(7) ?
H1A N1 H1C . . 109.5 ?
H1B N1 H1C . . 109.5 ?

loop_
_geom_bond_atom_site_label_1
_geom_bond_atom_site_label_2
_geom_bond_site_symmetry_2
_geom_bond_distance
_geom_bond_publ_flag
Co1 N4 . 1.925(2) yes
Co1 N3 . 1.9571(12) yes
Co1 N3 2 1.9571(12) ?
Co1 N2 2 1.9590(14) yes
Co1 N2 . 1.9590(14) ?
Co1 N1 . 1.989(2) yes
N3 H3A . .822(12) ?
N3 H3B . .822(12) ?
N3 H3C . .822(12) ?
N4 O1 . 1.2312(15) yes
N4 O1 2 1.2312(15) ?
N2 H2A . .818(12) ?
N2 H2B . .818(12) ?
N2 H2C . .818(12) ?
N1 H1A . .82(2) ?
N1 H1B . .82(2) ?
N1 H1C . .82(2) ?
